data_2205105
loop_
_publ_author_name
'Cousson, A.'
'Nicola\"i, B.'
'Fillaux, F.'

_publ_section_title
;
 Melamine (1,3,5-triazine-2,4,6-triamine): a neutron diffraction study
 at 14K
;
_journal_issue 2
_journal_name_full 'Acta Crystallographica Section E'
_journal_page_first o222
_journal_page_last o224
_journal_paper_doi 10.1107/S160053680403332X
_journal_volume 61
_journal_year 2005
_chemical_formula_iupac 'C3 H6 N6'
_chemical_formula_moiety 'C3 H6 N6'
_chemical_formula_sum 'C3 H6 N6'
_chemical_formula_weight 126.12
_chemical_name_systematic
;
1,3,5-triazine-2,4,6-triamine
;
_space_group_IT_number 14
_symmetry_cell_setting monoclinic
_symmetry_space_group_name_Hall '-P 2yab'
_symmetry_space_group_name_H-M 'P 1 21/a 1'
_atom_sites_solution_hydrogens geom
_atom_sites_solution_primary direct
_cell_angle_alpha 90
_cell_angle_beta 113.30(2)
_cell_angle_gamma 90
_cell_formula_units_Z 4
_cell_length_a 10.4330(10)
_cell_length_b 7.4580(10)
_cell_length_c 7.2380(10)
_cell_measurement_reflns_used 15
_cell_measurement_temperature 14
_cell_measurement_theta_max 44
_cell_measurement_theta_min 32
_cell_volume 517.25(14)
_computing_cell_refinement
;
 DIF4N (modified linux version of DIF4; Stoe & Cie, 2000)
;
_computing_data_collection
;
  DIF4N (modified linux version of DIF4; Stoe & Cie, 2000)
;
_computing_data_reduction
;
PRON (modified version of REDU4; Stoe & Cie, 2000)
;
_computing_molecular_graphics
;
 CAMERON (Watkin et al., 1996)
;
_computing_publication_material
;
 CRYSTALS (Watkin et al., 2001)
;
_computing_structure_refinement
;
 CRYSTALS (Watkin et al., 2001)
;
_computing_structure_solution
;
 CRYSTALS (Watkin et al., 2001)
;
_diffrn_ambient_temperature 14
_diffrn_measured_fraction_theta_full 0.999
_diffrn_measured_fraction_theta_max 0.999
_diffrn_measurement_device_type
;
Orph\ee reactor (Saclay, France): 5-C2 four-circle
;
_diffrn_measurement_method \w
_diffrn_radiation_monochromator Cu_(220)
_diffrn_radiation_probe neutron
_diffrn_radiation_type ' neutron '
_diffrn_radiation_wavelength 0.83100
_diffrn_reflns_av_R_equivalents 0.08
_diffrn_reflns_limit_h_max 16
_diffrn_reflns_limit_h_min -16
_diffrn_reflns_limit_k_max 12
_diffrn_reflns_limit_k_min -4
_diffrn_reflns_limit_l_max 11
_diffrn_reflns_limit_l_min -11
_diffrn_reflns_number 2714
_diffrn_reflns_theta_full 42.580
_diffrn_reflns_theta_max 42.580
_diffrn_reflns_theta_min 3.583
_diffrn_standards_decay_% 0.00
_diffrn_standards_interval_count 0
_diffrn_standards_interval_time 2
_diffrn_standards_number 450
_exptl_absorpt_coefficient_mu 0.121
_exptl_absorpt_correction_T_max 1.00
_exptl_absorpt_correction_T_min 1.00
_exptl_absorpt_correction_type none
_exptl_crystal_colour ' white '
_exptl_crystal_density_diffrn 1.619
_exptl_crystal_description ' prism '
_exptl_crystal_F_000 204.000
_exptl_crystal_size_max 3.50
_exptl_crystal_size_mid 3.00
_exptl_crystal_size_min 3.00
_refine_diff_density_max 1.81
_refine_diff_density_min -1.67
_refine_ls_extinction_coef 17.2(5)
_refine_ls_extinction_method 'Larson 1970 Crystallographic Computing eq 22'
_refine_ls_goodness_of_fit_ref 1.1111
_refine_ls_hydrogen_treatment refall
_refine_ls_matrix_type full
_refine_ls_number_parameters 137
_refine_ls_number_reflns 1819
_refine_ls_R_factor_all 0.0557
_refine_ls_R_factor_gt 0.0467
_refine_ls_shift/su_max 0.000257
_refine_ls_structure_factor_coef F
_refine_ls_weighting_details
;
Method  Prince modified Chebychev polynomial, (Watkin, 1994)
 W = [weight] * [1-(deltaF/6*sigmaF)^2]^2
 1.42 -1.26 0.982 -0.228
;
_refine_ls_weighting_scheme calc
_refine_ls_wR_factor_all 0.0438
_refine_ls_wR_factor_gt 0.0434
_refine_ls_wR_factor_ref 0.0434
_reflns_number_gt 1819
_reflns_number_total 2327
_reflns_threshold_expression I>3.00\s(I)
_cod_data_source_file lh6307.cif
_cod_data_source_block I
_cod_depositor_comments
;
The following automatic conversions were performed:
'_symmetry_cell_setting' value 'Monoclinic' changed to 'monoclinic'
according to '/home/saulius/struct/CIF-dictionaries/cif_core.dic'
dictionary named 'cif_core.dic' version 2.4.1 from 2010-06-29.

Automatic conversion script
Id: cif_fix_enum 1527 2010-12-29 10:47:43Z saulius 

The following automatic conversions were performed:

'_symmetry_cell_setting' value 'Monoclinic' changed to 'monoclinic'
according to /home/saulius/struct/CIF-dictionaries/cif_core.dic
dictionary named 'cif_core.dic' version 2.4.1 from 2010-06-29.

Automatic conversion script
Id: cif_fix_values 1715 2011-07-08 13:25:40Z adriana 
;
_cod_original_cell_volume 517.26(14)
_cod_original_sg_symbol_H-M 'P 21/a'
_cod_database_code 2205105
_cod_database_fobs_code 2205105

loop_
_symmetry_equiv_pos_as_xyz
x,y,z
-x,-y,-z
-x+1/2,y+1/2,-z
x+1/2,-y+1/2,z

loop_
_atom_site_label
_atom_site_fract_x
_atom_site_fract_y
_atom_site_fract_z
_atom_site_U_iso_or_equiv
_atom_site_adp_type
_atom_site_occupancy
_atom_site_type_symbol
C1 0.17300(10) 0.65231(13) 0.07285(14) 0.0028 Uani 1.0000 C
C2 0.12101(9) 0.51341(13) 0.31363(14) 0.0029 Uani 1.0000 C
C3 0.06430(10) 0.80507(12) 0.24100(14) 0.0026 Uani 1.0000 C
N1 0.22332(8) 0.64800(10) -0.07076(11) 0.0050 Uani 1.0000 N
N2 0.12275(8) 0.36680(10) 0.42209(11) 0.0051 Uani 1.0000 N
N3 0.01348(7) 0.96283(9) 0.27868(11) 0.0048 Uani 1.0000 N
N4 0.06065(7) 0.66176(9) 0.35010(10) 0.0041 Uani 1.0000 N
N5 0.11664(7) 0.80893(9) 0.09890(10) 0.0038 Uani 1.0000 N
N6 0.18120(7) 0.50207(9) 0.18040(10) 0.0041 Uani 1.0000 N
H1 0.2411(3) 0.7663(4) -0.1263(4) 0.0185 Uani 1.0000 H
H2 0.2715(3) 0.5352(4) -0.0883(4) 0.0183 Uani 1.0000 H
H3 0.1577(4) 0.2514(4) 0.3879(5) 0.0229 Uani 1.0000 H
H4 0.0621(3) 0.3627(4) 0.5037(4) 0.0188 Uani 1.0000 H
H5 -0.0184(3) 1.0510(3) 0.1610(4) 0.0176 Uani 1.0000 H
H6 -0.0537(3) 0.9515(4) 0.3478(5) 0.0204 Uani 1.0000 H

loop_
_atom_site_aniso_label
_atom_site_aniso_U_11
_atom_site_aniso_U_22
_atom_site_aniso_U_33
_atom_site_aniso_U_12
_atom_site_aniso_U_13
_atom_site_aniso_U_23
C1 0.0029(3) 0.0027(3) 0.0026(3) 0.0006(2) 0.0008(3) 0.0010(2)
C2 0.0034(3) 0.0017(3) 0.0035(3) 0.0003(2) 0.0013(3) 0.0010(2)
C3 0.0029(3) 0.0016(3) 0.0031(3) 0.0004(2) 0.0011(3) 0.0004(2)
N1 0.0067(3) 0.0045(3) 0.0049(3) 0.0013(2) 0.0037(2) 0.00096(19)
N2 0.0064(3) 0.0037(3) 0.0059(3) 0.00021(19) 0.0031(2) 0.0017(2)
N3 0.0059(2) 0.0030(2) 0.0051(2) 0.00112(19) 0.0018(2) 0.00005(19)
N4 0.0055(3) 0.0034(2) 0.0043(3) 0.00080(19) 0.0029(2) 0.00074(19)
N5 0.0048(2) 0.0026(2) 0.0044(3) 0.00099(18) 0.0023(2) 0.00097(19)
N6 0.0055(3) 0.0025(2) 0.0049(2) 0.00132(18) 0.0029(2) 0.00120(18)
H1 0.0267(12) 0.0121(9) 0.0219(11) 0.0022(8) 0.0153(9) 0.0054(8)
H2 0.0249(11) 0.0124(9) 0.0220(10) 0.0054(8) 0.0146(9) -0.0001(8)
H3 0.0367(15) 0.0116(9) 0.0286(13) 0.0085(9) 0.0217(12) 0.0016(9)
H4 0.0220(10) 0.0190(10) 0.0224(11) 0.0027(8) 0.0162(9) 0.0047(8)
H5 0.0220(10) 0.0137(9) 0.0162(9) 0.0054(8) 0.0070(8) 0.0066(8)
H6 0.0242(11) 0.0180(10) 0.0260(12) 0.0035(9) 0.0180(10) 0.0012(9)

loop_
_atom_type_symbol
_atom_type_scat_dispersion_real
_atom_type_scat_dispersion_imag
_atom_type_scat_source
'O   ' 0.0000 0.0000 'Varley F. Sears, Neutron News, vol 3, n3 (1992) p26-37'
'C   ' 0.0000 0.0000 'Varley F. Sears, Neutron News, vol 3, n3 (1992) p26-37'
'N   ' 0.0000 0.0000 'Varley F. Sears, Neutron News, vol 3, n3 (1992) p26-37'
'H   ' 0.0000 0.0000 'Varley F. Sears, Neutron News, vol 3, n3 (1992) p26-37'

loop_
_geom_angle_atom_site_label_1
_geom_angle_atom_site_label_2
_geom_angle_atom_site_label_3
_geom_angle
_geom_angle_publ_flag
N1 C1 N5 117.02(8) yes
N1 C1 N6 118.30(8) yes
N5 C1 N6 124.68(8) yes
N2 C2 N4 116.94(8) yes
N2 C2 N6 117.77(8) yes
N4 C2 N6 125.28(8) yes
N3 C3 N4 117.88(8) yes
N3 C3 N5 116.34(8) yes
N4 C3 N5 125.76(8) yes
C1 N1 H1 118.42(17) yes
C1 N1 H2 118.91(17) yes
H1 N1 H2 119.6(2) yes
C2 N2 H3 118.49(18) yes
C2 N2 H4 119.59(17) yes
H3 N2 H4 119.0(2) yes
C3 N3 H5 114.42(17) yes
C3 N3 H6 115.30(17) yes
H5 N3 H6 113.9(2) yes
C2 N4 C3 114.53(7) yes
C1 N5 C3 114.76(7) yes
C1 N6 C2 114.87(7) yes

loop_
_geom_bond_atom_site_label_1
_geom_bond_atom_site_label_2
_geom_bond_distance
_geom_bond_publ_flag
C1 N1 1.3376(12) yes
C1 N5 1.3539(12) yes
C1 N6 1.3475(12) yes
C2 N2 1.3420(12) yes
C2 N4 1.3497(12) yes
C2 N6 1.3457(12) yes
C3 N3 1.3618(12) yes
C3 N4 1.3382(12) yes
C3 N5 1.3420(12) yes
N1 H1 1.017(3) yes
N1 H2 1.013(3) yes
N2 H3 1.003(3) yes
N2 H4 1.022(3) yes
N3 H5 1.022(3) yes
N3 H6 1.013(3) yes

loop_
_geom_torsion_atom_site_label_1
_geom_torsion_atom_site_label_2
_geom_torsion_atom_site_label_3
_geom_torsion_atom_site_label_4
_geom_torsion
_geom_torsion_publ_flag
N3 C3 N5 C1 176.64(8) yes
C3 N5 C1 N1 178.32(8) yes
C3 N4 C2 N2 178.66(8) yes
H1 N1 C1 N1 -94.89(7) yes
H2 N1 C1 N5 176.29(17) yes
H3 N2 C2 N6 -7.47(17) yes
H4 N2 C2 N4 13.01(17) yes
H5 N3 C3 N5 25.12(17) yes
H6 N3 C3 N4 -21.30(17) yes

loop_
_cod_related_entry_id
_cod_related_entry_database
_cod_related_entry_code
1 ChemSpider 7667
